data_7045852
loop_
_publ_author_name
'Grote, Johanna'
'Neumann, Beate'
'Stammler, Hans-Georg'
'Mitzel, Norbert W.'

_publ_section_title
;
 Silver(i) dithiocarboxylate complexes - clustering and aggregation.
;
_journal_issue 17
_journal_name_full 'Dalton transactions (Cambridge, England : 2003)'
_journal_page_first 6036
_journal_page_last 6040
_journal_paper_doi 10.1039/c8dt00279g
_journal_volume 47
_journal_year 2018
_chemical_formula_moiety 'C2 H3 Ag S2'
_chemical_formula_sum 'C2 H3 Ag S2'
_chemical_formula_weight 199.03
_space_group_crystal_system monoclinic
_space_group_IT_number 14
_space_group_name_Hall '-P 2ybc'
_space_group_name_H-M_alt 'P 1 21/c 1'
_symmetry_space_group_name_Hall '-P 2ybc'
_symmetry_space_group_name_H-M 'P 1 21/c 1'
_atom_sites_solution_hydrogens geom
_atom_sites_solution_primary iterative
_audit_creation_date 2017-12-18
_audit_creation_method
;
Olex2 1.2
(compiled 2017.08.10 svn.r3458 for OlexSys, GUI svn.r5381)
;
_audit_update_record
;
2017-12-22 deposited with the CCDC.
2018-03-12 downloaded from the CCDC.
;
_cell_angle_alpha 90
_cell_angle_beta 99.950(3)
_cell_angle_gamma 90
_cell_formula_units_Z 4
_cell_length_a 9.34406(20)
_cell_length_b 6.15316(10)
_cell_length_c 7.8771(2)
_cell_measurement_reflns_used 10208
_cell_measurement_temperature 100.01(10)
_cell_measurement_theta_max 72.4810
_cell_measurement_theta_min 4.7230
_cell_volume 446.086(17)
_computing_cell_refinement 'CrysAlisPro 1.171.38.41 (Rigaku OD, 2015)'
_computing_data_collection 'CrysAlisPro 1.171.38.41 (Rigaku OD, 2015)'
_computing_data_reduction 'CrysAlisPro 1.171.38.41 (Rigaku OD, 2015)'
_computing_molecular_graphics 'Olex2 (Dolomanov et al., 2009)'
_computing_publication_material 'Olex2 (Dolomanov et al., 2009)'
_computing_structure_refinement 'ShelXL (Sheldrick, 2015)'
_computing_structure_solution 'olex2.solve (Bourhis et al., 2015)'
_diffrn_ambient_environment N~2~
_diffrn_ambient_temperature 100.01(10)
_diffrn_detector 'CCD plate'
_diffrn_detector_area_resol_mean 5.3114
_diffrn_detector_type Atlas
_diffrn_measured_fraction_theta_full 1.000
_diffrn_measured_fraction_theta_max 1.000
_diffrn_measurement_details
;
List of Runs (angles in degrees, time in seconds):

  # Type    Start    End  Width  t~exp~   \w     \q     \k     \f   Frames
#--------------------------------------------------------------------------
  1  \w   -116.00 -11.00   1.00    3.00    --  -42.33 -77.00 -60.00  105
  2  \w   -116.00 -11.00   1.00    3.00    --  -42.33 -77.00  30.00  105
  3  \w   -115.00 -20.00   1.00    3.00    --  -42.33 -38.00 -60.00   95
  4  \w   -116.00 -11.00   1.00    3.00    --  -42.33 -77.00-120.00  105
  5  \w   -116.00 -11.00   1.00    3.00    --  -42.33 -77.00  60.00  105
  6  \w   -116.00 -11.00   1.00    3.00    --  -42.33 -77.00-180.00  105
  7  \w   -112.00 -16.00   1.00    3.00    --  -42.33 -57.00  90.00   96
  8  \w   -121.00  -5.00   1.00    3.00    --  -42.33 -19.00 150.00  116
  9  \w    -30.00  65.00   1.00    3.00    --   42.33 -38.00-120.00   95
 10  \w     20.00  95.00   1.00    3.00    --   42.33-121.00  56.00   75
 11  \w     57.00 129.00   1.00    3.00    --   42.33 178.00-150.00   72
 12  \w     57.00 129.00   1.00    3.00    --   42.33 178.00 -60.00   72
 13  \w     30.00 109.00   1.00    9.50    --  111.00 -94.00-180.00   79
 14  \w     30.00 109.00   1.00    9.50    --  111.00 -94.00 120.00   79
 15  \w     94.00 178.00   1.00    9.50    --  111.00 125.00-180.00   84
 16  \w     41.00 139.00   1.00    9.50    --  111.00 -61.00-120.00   98
 17  \w     87.00 178.00   1.00    9.50    --  111.00  45.00  30.00   91
 18  \w     84.00 178.00   1.00    9.50    --  111.00  60.00 107.45   94
 19  \w     80.00 178.00   1.00    9.50    --  111.00  77.00 120.00   98
 20  \w     80.00 178.00   1.00    9.50    --  111.00  77.00 -30.00   98
 21  \w     87.00 178.00   1.00    9.50    --  111.00  45.00-150.00   91
 22  \w     83.00 178.00   1.00    9.50    --  111.00  61.00-120.00   95
 23  \w     87.00 178.00   1.00    9.50    --  111.00  45.00  90.00   91
 24  \w     83.00 178.00   1.00    9.50    --  111.00  61.00  60.00   95
 25  \w     83.00 178.00   1.00    9.50    --  111.00  61.00 120.00   95
 26  \w     87.00 178.00   1.00    9.50    --  111.00  45.00   0.00   91
 27  \w     39.00 121.00   1.00    9.50    --  111.00-125.00  60.00   82
 28  \w     83.00 178.00   1.00    9.50    --  111.00  61.00 -60.00   95
 29  \w     83.00 178.00   1.00    9.50    --  111.00  61.00-150.00   95
 30  \w     83.00 178.00   1.00    9.50    --  111.00  61.00 150.00   95
 31  \w     83.00 178.00   1.00    9.50    --  111.00  61.00  90.00   95
 32  \w     83.00 178.00   1.00    9.50    --  111.00  61.00   0.00   95
 33  \w     83.00 178.00   1.00    9.50    --  111.00  61.00 -30.00   95
 34  \w     83.00 178.00   1.00    9.50    --  111.00  61.00-180.00   95
 35  \w     87.00 178.00   1.00    9.50    --  111.00  45.00  60.00   91
 36  \w     80.00 178.00   1.00    9.50    --  111.00  77.00-150.00   98
 37  \w     30.00 109.00   1.00    9.50    --  111.00 -94.00-120.00   79
 38  \w     83.00 178.00   1.00    9.50    --  111.00  61.00 -90.00   95
 39  \w     87.00 178.00   1.00    9.50    --  111.00  45.00 -60.00   91
 40  \w     80.00 178.00   1.00    9.50    --  111.00  77.00 -60.00   98
 41  \w     80.00 178.00   1.00    9.50    --  111.00  77.00 150.00   98
 42  \w     87.00 178.00   1.00    9.50    --  111.00  45.00 -90.00   91
 43  \w     84.00 178.00   1.00    9.50    --  111.00  59.00  29.33   94
 44  \w   -115.00 -20.00   1.00    3.00    --  -42.33 -38.00  60.00   95
 45  \w   -115.00 -20.00   1.00    3.00    --  -42.33 -38.00 -90.00   95
 46  \w    -44.00 129.00   1.00    3.00    --   42.33   0.00-180.00  173
 47  \w    -44.00 129.00   1.00    3.00    --   42.33   0.00-120.00  173
 48  \w    -44.00 129.00   1.00    3.00    --   42.33   0.00 -90.00  173
 49  \w    -44.00 129.00   1.00    3.00    --   42.33   0.00 -60.00  173
 50  \w    -44.00 129.00   1.00    3.00    --   42.33   0.00   0.00  173
 51  \w    -44.00 129.00   1.00    3.00    --   42.33   0.00 -30.00  173
 52  \w    -44.00 129.00   1.00    3.00    --   42.33   0.00  30.00  173
 53  \w    -44.00 129.00   1.00    3.00    --   42.33   0.00  60.00  173
 54  \w    -44.00 129.00   1.00    3.00    --   42.33   0.00  90.00  173
 55  \w    -44.00 129.00   1.00    3.00    --   42.33   0.00 120.00  173
 56  \w    -44.00 129.00   1.00    3.00    --   42.33   0.00 150.00  173
 57  \w    -44.00 129.00   1.00    3.00    --   42.33   0.00-150.00  173
;
_diffrn_measurement_device 'four-circle diffractometer'
_diffrn_measurement_device_type 'SuperNova, Dual, Cu at zero, Atlas'
_diffrn_measurement_method '\w scans'
_diffrn_orient_matrix_type 'CrysAlisPro convention (1999,Acta A55,543-557)'
_diffrn_orient_matrix_UB_11 0.0225633000
_diffrn_orient_matrix_UB_12 0.2443081000
_diffrn_orient_matrix_UB_13 -0.0308044000
_diffrn_orient_matrix_UB_21 -0.1650878000
_diffrn_orient_matrix_UB_22 0.0380338000
_diffrn_orient_matrix_UB_23 -0.0170769000
_diffrn_orient_matrix_UB_31 0.0186128000
_diffrn_orient_matrix_UB_32 0.0416945000
_diffrn_orient_matrix_UB_33 0.1956079000
_diffrn_radiation_monochromator mirror
_diffrn_radiation_probe x-ray
_diffrn_radiation_type CuK\a
_diffrn_radiation_wavelength 1.54184
_diffrn_reflns_av_R_equivalents 0.0861
_diffrn_reflns_av_sigmaI/netI 0.0141
_diffrn_reflns_av_unetI/netI 0.0043
_diffrn_reflns_Laue_measured_fraction_full 1.000
_diffrn_reflns_Laue_measured_fraction_max 1.000
_diffrn_reflns_limit_h_max 11
_diffrn_reflns_limit_h_min -11
_diffrn_reflns_limit_k_max 7
_diffrn_reflns_limit_k_min -7
_diffrn_reflns_limit_l_max 9
_diffrn_reflns_limit_l_min -8
_diffrn_reflns_number 26073
_diffrn_reflns_point_group_measured_fraction_full 1.000
_diffrn_reflns_point_group_measured_fraction_max 1.000
_diffrn_reflns_theta_full 67.684
_diffrn_reflns_theta_max 71.888
_diffrn_reflns_theta_min 4.805
_diffrn_source 'micro-focus sealed X-ray tube'
_diffrn_source_type 'SuperNova (Cu) X-ray Source'
_exptl_absorpt_coefficient_mu 43.329
_exptl_absorpt_correction_T_max 0.503
_exptl_absorpt_correction_T_min 0.067
_exptl_absorpt_correction_type gaussian
_exptl_absorpt_process_details
;
CrysAlisPro 1.171.38.41 (Rigaku Oxford Diffraction, 2015)
Numerical absorption correction based on gaussian integration over
            a multifaceted crystal model
Empirical absorption correction using spherical harmonics,
 implemented in SCALE3 ABSPACK scaling algorithm.
;
_exptl_crystal_colour 'clear red'
_exptl_crystal_colour_lustre clear
_exptl_crystal_colour_primary red
_exptl_crystal_density_diffrn 2.964
_exptl_crystal_description plate
_exptl_crystal_F_000 376
_exptl_crystal_size_max 0.118
_exptl_crystal_size_mid 0.079
_exptl_crystal_size_min 0.02
_refine_diff_density_max 1.626
_refine_diff_density_min -1.069
_refine_diff_density_rms 0.230
_refine_ls_extinction_method none
_refine_ls_goodness_of_fit_ref 1.161
_refine_ls_hydrogen_treatment constr
_refine_ls_matrix_type full
_refine_ls_number_parameters 48
_refine_ls_number_reflns 1658
_refine_ls_number_restraints 0
_refine_ls_restrained_S_all 1.161
_refine_ls_R_factor_all 0.0308
_refine_ls_R_factor_gt 0.0304
_refine_ls_shift/su_max 0.000
_refine_ls_shift/su_mean 0.000
_refine_ls_structure_factor_coef Fsqd
_refine_ls_weighting_details 'w=1/[\s^2^(Fo^2^)+(0.0658P)^2^+0.6017P] where P=(Fo^2^+2Fc^2^)/3'
_refine_ls_weighting_scheme calc
_refine_ls_wR_factor_gt 0.0922
_refine_ls_wR_factor_ref 0.0925
_reflns_Friedel_coverage 0.000
_reflns_number_gt 1614
_reflns_number_total 1658
_reflns_threshold_expression 'I > 2\s(I)'
_cod_data_source_file c8dt00279g2.cif
_cod_data_source_block glatthor12_twin1_hklf4
_cod_depositor_comments 'Adding full bibliography for 7045852--7045856.cif.'
_cod_original_cell_volume 446.087(18)
_cod_database_code 7045852
_shelx_shelxl_version_number 2016/6
_chemical_oxdiff_formula 'C4 H6 Ag2 S4'
_shelx_space_group_comment
;
The symmetry employed for this shelxl refinement is uniquely defined
by the following loop, which should always be used as a source of
symmetry information in preference to the above space-group names.
They are only intended as comments.
;
_olex2_refinement_description
;
1. Twinned data refinement
 Scales: 0.6671(16)
 0.3329(16)
2. Fixed Uiso
 At 1.5 times of:
  All C(H,H,H) groups
3.a Idealised Me refined as rotating group:
 C2(H2A,H2B,H2C)
;
_olex2_date_sample_data_collection 1453849200
_olex2_date_sample_submission 1453762800
_olex2_submission_special_instructions 'No special instructions were received'
_oxdiff_exptl_absorpt_empirical_details
;
Empirical correction (ABSPACK) includes:
- Absorption correction using spherical harmonics
- Frame scaling
;
_oxdiff_exptl_absorpt_empirical_full_max 5.080
_oxdiff_exptl_absorpt_empirical_full_min 0.474
_oxdiff_twin_integration_method simultaneous
_oxdiff_twin_items 2
_twin_special_details
;
Component 2 rotated by 179.9841\% 
 around [-0.20 0.00 0.98] (reciprocal) or [0.00 0.00 1.00] (direct)
;

loop_
_space_group_symop_operation_xyz
'x, y, z'
'-x, y+1/2, -z+1/2'
'-x, -y, -z'
'x, -y-1/2, z-1/2'

loop_
_atom_site_label
_atom_site_type_symbol
_atom_site_fract_x
_atom_site_fract_y
_atom_site_fract_z
_atom_site_U_iso_or_equiv
_atom_site_adp_type
_atom_site_occupancy
_atom_site_site_symmetry_order
_atom_site_calc_flag
_atom_site_refinement_flags_posn
Ag1 Ag 0.10642(4) 0.62659(5) 0.62236(5) 0.0161(2) Uani 1 1 d .
S1 S 0.26253(13) 0.64221(16) 0.39919(17) 0.0136(3) Uani 1 1 d .
S2 S 0.12743(11) 0.20289(19) 0.33134(16) 0.0157(3) Uani 1 1 d .
C1 C 0.2576(6) 0.3871(7) 0.3167(7) 0.0136(10) Uani 1 1 d .
C2 C 0.3826(5) 0.3227(9) 0.2302(8) 0.0192(10) Uani 1 1 d .
H2A H 0.395235 0.429825 0.145428 0.029 Uiso 1 1 calc GR
H2B H 0.362643 0.184156 0.175224 0.029 Uiso 1 1 calc GR
H2C H 0.469632 0.313130 0.314762 0.029 Uiso 1 1 calc GR

loop_
_atom_site_aniso_label
_atom_site_aniso_U_11
_atom_site_aniso_U_22
_atom_site_aniso_U_33
_atom_site_aniso_U_23
_atom_site_aniso_U_13
_atom_site_aniso_U_12
Ag1 0.0193(3) 0.0128(3) 0.0176(3) -0.00145(12) 0.00698(19) -0.00045(10)
S1 0.0171(6) 0.0102(5) 0.0140(6) -0.0005(4) 0.0039(5) 0.0000(4)
S2 0.0167(5) 0.0110(5) 0.0201(6) -0.0025(4) 0.0052(4) -0.0007(4)
C1 0.017(2) 0.015(2) 0.008(2) 0.0008(17) 0.001(2) 0.0018(15)
C2 0.017(2) 0.019(2) 0.022(3) -0.007(2) 0.0050(19) 0.0010(19)

loop_
_atom_type_symbol
_atom_type_description
_atom_type_scat_dispersion_real
_atom_type_scat_dispersion_imag
_atom_type_scat_source
C C 0.0181 0.0091 'International Tables Vol C Tables 4.2.6.8 and 6.1.1.4'
H H 0.0000 0.0000 'International Tables Vol C Tables 4.2.6.8 and 6.1.1.4'
S S 0.3331 0.5567 'International Tables Vol C Tables 4.2.6.8 and 6.1.1.4'
Ag Ag 0.1306 4.2820 'International Tables Vol C Tables 4.2.6.8 and 6.1.1.4'

loop_
_exptl_crystal_face_index_h
_exptl_crystal_face_index_k
_exptl_crystal_face_index_l
_exptl_crystal_face_perp_dist
-1 0 0 0.0098
0 -1 -1 0.0383
0 1 1 0.0383
1 3 -3 0.0476
-1 -3 3 0.0476
1 0 0 0.0098

loop_
_geom_angle_atom_site_label_1
_geom_angle_atom_site_label_2
_geom_angle_atom_site_label_3
_geom_angle
_geom_angle_site_symmetry_1
_geom_angle_site_symmetry_3
S1 Ag1 Ag1 88.28(3) . 3_566
S1 Ag1 Ag1 167.67(3) 4_576 3_566
S1 Ag1 S1 104.04(4) . 4_576
S1 Ag1 S2 136.33(4) . 3_566
S1 Ag1 S2 119.45(4) . 4_566
S2 Ag1 Ag1 88.32(3) 4_566 3_566
S2 Ag1 Ag1 79.09(3) 3_566 3_566
S2 Ag1 S1 86.03(4) 4_566 4_576
S2 Ag1 S1 91.37(4) 3_566 4_576
S2 Ag1 S2 101.93(3) 3_566 4_566
Ag1 S1 Ag1 106.39(4) . 4_575
C1 S1 Ag1 101.32(18) . 4_575
C1 S1 Ag1 104.85(19) . .
Ag1 S2 Ag1 116.53(4) 3_566 4_565
C1 S2 Ag1 112.77(17) . 3_566
C1 S2 Ag1 117.33(19) . 4_565
S2 C1 S1 124.7(3) . .
C2 C1 S1 116.5(4) . .
C2 C1 S2 118.8(4) . .
C1 C2 H2A 109.5 . .
C1 C2 H2B 109.5 . .
C1 C2 H2C 109.5 . .
H2A C2 H2B 109.5 . .
H2A C2 H2C 109.5 . .
H2B C2 H2C 109.5 . .

loop_
_geom_bond_atom_site_label_1
_geom_bond_atom_site_label_2
_geom_bond_distance
_geom_bond_site_symmetry_2
Ag1 Ag1 2.9621(7) 3_566
Ag1 S1 2.4725(14) .
Ag1 S1 2.7942(13) 4_576
Ag1 S2 2.5068(11) 3_566
Ag1 S2 2.5974(12) 4_566
S1 C1 1.697(5) .
S2 C1 1.681(5) .
C1 C2 1.503(7) .
C2 H2A 0.9600 .
C2 H2B 0.9600 .
C2 H2C 0.9600 .

loop_
_geom_torsion_atom_site_label_1
_geom_torsion_atom_site_label_2
_geom_torsion_atom_site_label_3
_geom_torsion_atom_site_label_4
_geom_torsion
_geom_torsion_site_symmetry_1
Ag1 S1 C1 S2 -89.9(3) 4_575
Ag1 S1 C1 S2 20.6(4) .
Ag1 S1 C1 C2 92.3(4) 4_575
Ag1 S1 C1 C2 -157.2(4) .
Ag1 S2 C1 S1 23.1(4) 3_566
Ag1 S2 C1 S1 162.8(3) 4_565
Ag1 S2 C1 C2 -159.1(4) 3_566
Ag1 S2 C1 C2 -19.4(5) 4_565

loop_
_exptl_oxdiff_crystal_face_indexfrac_h
_exptl_oxdiff_crystal_face_indexfrac_k
_exptl_oxdiff_crystal_face_indexfrac_l
_exptl_oxdiff_crystal_face_x
_exptl_oxdiff_crystal_face_y
_exptl_oxdiff_crystal_face_z
-0.9979 0.0003 -0.0007 -0.0224 0.1648 -0.0187
0.0021 -0.9976 -1.0011 -0.2128 -0.0212 -0.2374
-0.0021 0.9976 1.0011 0.2128 0.0212 0.2374
0.9993 2.9947 -2.9898 0.8463 -0.0000 -0.4414
-0.9993 -2.9947 2.9898 -0.8463 0.0000 0.4414
0.9979 -0.0003 0.0007 0.0224 -0.1648 0.0187

loop_
_twin_individual_id
_twin_individual_mass_fraction_refined
_oxdiff_twin_reflns_isolated
_oxdiff_twin_reflns_overlapped
_twin_individual_twin_lattice_type
_twin_individual_twin_matrix_11
_twin_individual_twin_matrix_12
_twin_individual_twin_matrix_13
_twin_individual_twin_matrix_21
_twin_individual_twin_matrix_22
_twin_individual_twin_matrix_23
_twin_individual_twin_matrix_31
_twin_individual_twin_matrix_32
_twin_individual_twin_matrix_33
1 0.6671(16) 11028 4090 ref 1.0000 0.0000 0.0000 0.0000 1.0000 0.0000 0.0000 0.0000 1.0000
2 0.3329(16) 10955 4090 nmt -1.0000 -0.0006 -0.4098 0.0002 -0.9999 0.0001 0.0003 0.0004 0.9998
